data_4512936
loop_
_publ_author_name
'Titi, Hatem M.'
'Nandi, Goutam'
'Tripuramallu, Bharat Kumar'
'Goldberg, Israel'

_publ_section_title
;
 Exploring Supramolecular Self-Assembly of Tetraarylporphyrins by Halogen
 Interactions. 3. Tin(L)2(A2B2-Porphyrin) Arrays Supported by Concerted
 Halogen and Hydrogen Bonding
;
_journal_issue 6
_journal_name_full 'Crystal Growth &amp; Design'
_journal_page_first 3063
_journal_paper_doi 10.1021/acs.cgd.5b00543
_journal_volume 15
_journal_year 2015
_chemical_formula_moiety 'C70 H42 Br2 I2 N8 O12 Sn'
_chemical_formula_sum 'C70 H42 Br2 I2 N8 O12 Sn'
_chemical_formula_weight 1719.42
_space_group_crystal_system triclinic
_space_group_IT_number 2
_space_group_name_Hall '-P 1'
_space_group_name_H-M_alt 'P -1'
_symmetry_space_group_name_Hall '-P 1'
_symmetry_space_group_name_H-M 'P -1'
_atom_sites_solution_hydrogens geom
_atom_sites_solution_primary direct
_atom_sites_solution_secondary difmap
_audit_creation_method SHELXL
_cell_angle_alpha 80.256(3)
_cell_angle_beta 79.612(3)
_cell_angle_gamma 67.802(2)
_cell_formula_units_Z 1
_cell_length_a 11.2642(7)
_cell_length_b 12.6141(7)
_cell_length_c 13.3936(8)
_cell_measurement_reflns_used 6620
_cell_measurement_temperature 110(2)
_cell_measurement_theta_max 28.37
_cell_measurement_theta_min 1.75
_cell_volume 1722.42(18)
_computing_cell_refinement 'Saint, Bruker-AXS'
_computing_data_collection 'Apex2, Bruker-AXS'
_computing_data_reduction 'Saint, Bruker-AXS'
_computing_structure_refinement 'SHELXL-2014/7 (Sheldrick, 2014)'
_computing_structure_solution 'SHELXTL-2014 (sheldrick, 2015)'
_diffrn_ambient_temperature 110(2)
_diffrn_detector_area_resol_mean 1.75
_diffrn_measured_fraction_theta_full 0.994
_diffrn_measured_fraction_theta_max 0.984
_diffrn_measurement_device_type 'ApexDuo, Bruker-AXS'
_diffrn_measurement_method '1 deg. \f and \w scans'
_diffrn_radiation_type MoK\a
_diffrn_radiation_wavelength 0.71073
_diffrn_reflns_av_R_equivalents 0.0323
_diffrn_reflns_av_unetI/netI 0.0424
_diffrn_reflns_laue_measured_fraction_full 0.994
_diffrn_reflns_laue_measured_fraction_max 0.984
_diffrn_reflns_limit_h_max 14
_diffrn_reflns_limit_h_min -14
_diffrn_reflns_limit_k_max 16
_diffrn_reflns_limit_k_min -16
_diffrn_reflns_limit_l_max 17
_diffrn_reflns_limit_l_min -17
_diffrn_reflns_number 30644
_diffrn_reflns_point_group_measured_fraction_full 0.994
_diffrn_reflns_point_group_measured_fraction_max 0.984
_diffrn_reflns_theta_full 25.242
_diffrn_reflns_theta_max 28.374
_diffrn_reflns_theta_min 1.754
_diffrn_source 'ImuS micro-focus'
_exptl_absorpt_coefficient_mu 2.493
_exptl_absorpt_correction_T_max 0.738
_exptl_absorpt_correction_T_min 0.635
_exptl_absorpt_correction_type multi-scan
_exptl_absorpt_process_details 'Sadabs, Bruker-AXS'
_exptl_crystal_colour red
_exptl_crystal_density_diffrn 1.658
_exptl_crystal_description plate
_exptl_crystal_F_000 840
_exptl_crystal_size_max 0.200
_exptl_crystal_size_mid 0.160
_exptl_crystal_size_min 0.130
_platon_squeeze_details
;
disordered molecules of DMF.
;
_refine_diff_density_max 2.529
_refine_diff_density_min -1.485
_refine_diff_density_rms 0.153
_refine_ls_extinction_method none
_refine_ls_goodness_of_fit_ref 1.014
_refine_ls_hydrogen_treatment constr
_refine_ls_matrix_type full
_refine_ls_number_parameters 436
_refine_ls_number_reflns 8488
_refine_ls_number_restraints 48
_refine_ls_restrained_S_all 1.024
_refine_ls_R_factor_all 0.0688
_refine_ls_R_factor_gt 0.0537
_refine_ls_shift/su_max 0.001
_refine_ls_shift/su_mean 0.000
_refine_ls_structure_factor_coef Fsqd
_refine_ls_weighting_details 'w=1/[\s^2^(Fo^2^)+(0.0689P)^2^+3.3336P] where P=(Fo^2^+2Fc^2^)/3'
_refine_ls_weighting_scheme calc
_refine_ls_wR_factor_gt 0.1392
_refine_ls_wR_factor_ref 0.1461
_reflns_Friedel_coverage 0.000
_reflns_number_gt 6620
_reflns_number_total 8488
_reflns_threshold_expression 'I > 2\s(I)'
_cod_data_source_file cg5b00543_si_001.cif
_cod_data_source_block ti92sqq-6
_cod_depositor_comments 'Adding full bibliography for 4512931--4512939.cif.'
_cod_database_code 4512936
_shelx_shelxl_version_number 2014/7
_shelx_space_group_comment
;
The symmetry employed for this shelxl refinement is uniquely defined
by the following loop, which should always be used as a source of
symmetry information in preference to the above space-group names.
They are only intended as comments.
;
_shelx_estimated_absorpt_t_min 0.635
_shelx_estimated_absorpt_t_max 0.738

loop_
_space_group_symop_operation_xyz
'x, y, z'
'-x, -y, -z'

loop_
_atom_site_label
_atom_site_type_symbol
_atom_site_fract_x
_atom_site_fract_y
_atom_site_fract_z
_atom_site_U_iso_or_equiv
_atom_site_adp_type
_atom_site_occupancy
_atom_site_site_symmetry_order
_atom_site_calc_flag
_atom_site_refinement_flags_posn
_atom_site_refinement_flags_adp
_atom_site_refinement_flags_occupancy
_atom_site_disorder_assembly
_atom_site_disorder_group
Sn Sn 0.5000 0.5000 0.5000 0.01468(11) Uani 1 2 d S . P . .
C1 C 0.2301(4) 0.4693(4) 0.6528(3) 0.0180(9) Uani 1 1 d . . . . .
C2 C 0.3507(4) 0.3863(4) 0.6734(3) 0.0184(9) Uani 1 1 d . . . . .
C3 C 0.3697(5) 0.2904(4) 0.7515(4) 0.0279(11) Uani 1 1 d . . . . .
H3 H 0.3040 0.2726 0.7985 0.033 Uiso 1 1 calc R U . . .
C4 C 0.4993(5) 0.2295(4) 0.7458(4) 0.0262(11) Uani 1 1 d . . . . .
H4 H 0.5405 0.1612 0.7878 0.031 Uiso 1 1 calc R U . . .
C5 C 0.5623(4) 0.2880(4) 0.6640(4) 0.0207(9) Uani 1 1 d . . . . .
C6 C 0.6954(4) 0.2524(4) 0.6310(3) 0.0167(9) Uani 1 1 d . . . . .
C7 C 0.7576(4) 0.3071(4) 0.5500(3) 0.0174(9) Uani 1 1 d . . . . .
C8 C 0.8949(4) 0.2725(4) 0.5189(3) 0.0177(9) Uani 1 1 d . . . . .
H8 H 0.9596 0.2073 0.5481 0.021 Uiso 1 1 calc R U . . .
C9 C 0.9150(4) 0.3497(4) 0.4407(3) 0.0183(9) Uani 1 1 d . . . . .
H9 H 0.9965 0.3478 0.4047 0.022 Uiso 1 1 calc R U . . .
C10 C 0.7909(4) 0.4352(4) 0.4217(3) 0.0172(9) Uani 1 1 d . . . . .
N11 N 0.4685(4) 0.3819(3) 0.6221(3) 0.0183(8) Uani 1 1 d . . . . .
N12 N 0.6979(3) 0.4060(3) 0.4894(3) 0.0174(8) Uani 1 1 d . . . . .
C13 C 0.1130(4) 0.4521(4) 0.7145(3) 0.0180(9) Uani 1 1 d . . . . .
C14 C 0.0850(4) 0.4614(4) 0.8184(4) 0.0206(9) Uani 1 1 d . . . . .
H14 H 0.1392 0.4814 0.8527 0.025 Uiso 1 1 calc R U . . .
C15 C -0.0229(5) 0.4410(4) 0.8714(4) 0.0213(9) Uani 1 1 d . . . . .
H15 H -0.0412 0.4467 0.9428 0.026 Uiso 1 1 calc R U . . .
N16 N -0.1025(4) 0.4137(3) 0.8265(3) 0.0214(8) Uani 1 1 d . . . . .
C17 C -0.0761(5) 0.4065(4) 0.7254(4) 0.0248(10) Uani 1 1 d . . . . .
H17 H -0.1330 0.3884 0.6926 0.030 Uiso 1 1 calc R U . . .
C18 C 0.0300(5) 0.4244(4) 0.6674(4) 0.0212(9) Uani 1 1 d . . . . .
H18 H 0.0463 0.4178 0.5962 0.025 Uiso 1 1 calc R U . . .
C19 C 0.7801(4) 0.1448(4) 0.6862(4) 0.0201(9) Uani 1 1 d . . . . .
C20 C 0.7954(5) 0.1402(4) 0.7876(4) 0.0269(11) Uani 1 1 d . . . . .
H20 H 0.7519 0.2063 0.8232 0.032 Uiso 1 1 calc R U . . .
C21 C 0.8749(6) 0.0382(5) 0.8373(4) 0.0325(12) Uani 1 1 d . . . . .
H21 H 0.8857 0.0347 0.9067 0.039 Uiso 1 1 calc R U . . .
C22 C 0.9374(5) -0.0568(4) 0.7853(4) 0.0285(11) Uani 1 1 d . . . . .
C23 C 0.9229(6) -0.0542(4) 0.6863(5) 0.0338(12) Uani 1 1 d . . . . .
H23 H 0.9661 -0.1209 0.6516 0.041 Uiso 1 1 calc R U . . .
C24 C 0.8443(5) 0.0469(4) 0.6363(4) 0.0287(11) Uani 1 1 d . . . . .
H24 H 0.8344 0.0490 0.5670 0.034 Uiso 1 1 calc R U . . .
I25 I 1.06221(3) -0.20984(3) 0.85652(3) 0.03943(13) Uani 1 1 d . . . . .
O26 O 0.5007(3) 0.5961(3) 0.6093(3) 0.0246(7) Uani 1 1 d . . . . .
O27 O 0.6993(4) 0.6051(4) 0.5912(3) 0.0343(9) Uani 1 1 d . . . . .
C28 C 0.5957(5) 0.6090(4) 0.6417(4) 0.0239(10) Uani 1 1 d . . . . .
C29 C 0.5674(5) 0.6288(4) 0.7521(4) 0.0224(10) Uani 1 1 d . . . . .
C30 C 0.6497(5) 0.6615(5) 0.7944(4) 0.0303(12) Uani 1 1 d . . . . .
H30 H 0.7229 0.6731 0.7536 0.036 Uiso 1 1 calc R U . . .
C31 C 0.6244(5) 0.6771(5) 0.8969(4) 0.0282(11) Uani 1 1 d . . . . .
C32 C 0.5190(5) 0.6608(4) 0.9587(4) 0.0250(10) Uani 1 1 d . . . . .
H32 H 0.5032 0.6724 1.0288 0.030 Uiso 1 1 calc R U . . .
C33 C 0.4366(4) 0.6273(4) 0.9167(3) 0.0196(9) Uani 1 1 d . . . . .
C34 C 0.4614(4) 0.6112(4) 0.8135(3) 0.0197(9) Uani 1 1 d . . . . .
H34 H 0.4052 0.5879 0.7847 0.024 Uiso 1 1 calc R U . . .
Br35 Br 0.73952(8) 0.71949(9) 0.95225(6) 0.0360(3) Uani 0.852(4) 1 d . . P A .
Br' Br 0.6972(6) 0.7843(7) 0.9643(4) 0.0544(19) Uiso 0.148(4) 1 d . . P A 1
C36 C 0.3221(4) 0.6047(4) 0.9788(3) 0.0196(9) Uani 1 1 d . . . . .
O37 O 0.2551(3) 0.5685(3) 0.9427(2) 0.0213(7) Uani 1 1 d . . . . .
O38 O 0.3025(3) 0.6283(3) 1.0737(3) 0.0248(7) Uani 1 1 d . . . . .
H38 H 0.2372 0.6144 1.1047 0.037 Uiso 1 1 calc R U . . .
C39 C 0.7511(8) 1.0012(7) 0.2623(6) 0.0537(18) Uani 1 1 d . . . . .
C40 C 0.8459(8) 0.9124(7) 0.2241(7) 0.060(2) Uani 1 1 d . U . . .
H40 H 0.9191 0.8705 0.2590 0.072 Uiso 1 1 calc R U . . .
C41 C 0.8362(10) 0.8821(8) 0.1329(7) 0.071(2) Uani 1 1 d . U . . .
H41 H 0.9002 0.8159 0.1057 0.085 Uiso 1 1 calc R U . . .
C42 C 0.7323(11) 0.9490(9) 0.0809(8) 0.082(3) Uani 1 1 d . U . . .
H42 H 0.7267 0.9301 0.0166 0.098 Uiso 1 1 calc R U . . .
C43 C 0.6385(12) 1.0411(9) 0.1209(9) 0.087(3) Uani 1 1 d . U . . .
H43 H 0.5646 1.0852 0.0875 0.105 Uiso 1 1 calc R U . . .
C44 C 0.6536(10) 1.0681(9) 0.2096(8) 0.079(3) Uani 1 1 d . U . . .
H44 H 0.5933 1.1367 0.2357 0.095 Uiso 1 1 calc R U . . .
N45 N 0.7655(9) 1.0378(8) 0.3541(7) 0.080(2) Uani 1 1 d . U . . .
O46 O 0.6924(9) 1.1300(8) 0.3831(7) 0.115(3) Uani 1 1 d . U . . .
O47 O 0.8513(8) 0.9696(7) 0.4075(6) 0.101(2) Uani 1 1 d . U . . .

loop_
_atom_site_aniso_label
_atom_site_aniso_U_11
_atom_site_aniso_U_22
_atom_site_aniso_U_33
_atom_site_aniso_U_23
_atom_site_aniso_U_13
_atom_site_aniso_U_12
Sn 0.00796(19) 0.0160(2) 0.0119(2) 0.00563(15) 0.00160(14) 0.00059(15)
C1 0.013(2) 0.022(2) 0.0124(19) -0.0008(16) 0.0036(16) -0.0015(17)
C2 0.0106(19) 0.022(2) 0.015(2) 0.0049(17) 0.0008(16) -0.0016(17)
C3 0.018(2) 0.029(3) 0.026(3) 0.012(2) 0.0018(19) -0.005(2)
C4 0.017(2) 0.024(2) 0.026(2) 0.0120(19) 0.0004(19) -0.0024(19)
C5 0.015(2) 0.018(2) 0.020(2) 0.0069(17) -0.0007(17) -0.0009(17)
C6 0.013(2) 0.0143(19) 0.017(2) 0.0029(16) -0.0028(16) 0.0003(16)
C7 0.012(2) 0.018(2) 0.017(2) 0.0008(17) -0.0030(16) 0.0004(16)
C8 0.0102(19) 0.017(2) 0.019(2) 0.0008(17) -0.0021(16) 0.0008(16)
C9 0.0097(19) 0.018(2) 0.020(2) 0.0004(17) 0.0007(16) 0.0002(16)
C10 0.0106(19) 0.020(2) 0.014(2) 0.0024(16) 0.0011(16) 0.0000(16)
N11 0.0108(17) 0.0182(18) 0.0169(18) 0.0072(14) 0.0011(14) -0.0002(14)
N12 0.0099(16) 0.0174(18) 0.0174(18) 0.0055(14) 0.0008(14) -0.0007(14)
C13 0.012(2) 0.016(2) 0.020(2) 0.0038(17) -0.0001(17) -0.0023(16)
C14 0.014(2) 0.029(2) 0.020(2) 0.0010(18) -0.0016(17) -0.0103(18)
C15 0.017(2) 0.030(2) 0.015(2) -0.0017(18) 0.0019(17) -0.0078(19)
N16 0.0121(18) 0.025(2) 0.023(2) 0.0011(16) 0.0017(15) -0.0052(15)
C17 0.019(2) 0.032(3) 0.022(2) -0.001(2) -0.0024(19) -0.009(2)
C18 0.019(2) 0.027(2) 0.017(2) -0.0020(18) 0.0007(18) -0.0083(19)
C19 0.014(2) 0.016(2) 0.024(2) 0.0052(17) -0.0045(17) -0.0003(17)
C20 0.029(3) 0.018(2) 0.028(3) 0.0080(19) -0.010(2) -0.003(2)
C21 0.036(3) 0.029(3) 0.027(3) 0.011(2) -0.016(2) -0.006(2)
C22 0.015(2) 0.016(2) 0.046(3) 0.011(2) -0.011(2) 0.0008(18)
C23 0.031(3) 0.016(2) 0.046(3) -0.003(2) -0.010(3) 0.002(2)
C24 0.028(3) 0.023(2) 0.029(3) -0.002(2) -0.010(2) 0.001(2)
I25 0.02451(19) 0.02400(19) 0.0615(3) 0.02030(17) -0.01987(18) -0.00354(14)
O26 0.0211(17) 0.0290(18) 0.0184(16) -0.0024(14) -0.0032(13) -0.0027(14)
O27 0.029(2) 0.050(2) 0.0241(19) -0.0032(17) 0.0065(16) -0.0191(18)
C28 0.022(2) 0.022(2) 0.020(2) 0.0054(18) -0.0027(19) -0.0031(19)
C29 0.018(2) 0.028(2) 0.014(2) 0.0035(18) -0.0013(17) -0.0028(19)
C30 0.017(2) 0.044(3) 0.026(3) 0.008(2) -0.002(2) -0.011(2)
C31 0.019(2) 0.043(3) 0.026(3) 0.005(2) -0.010(2) -0.014(2)
C32 0.020(2) 0.033(3) 0.018(2) 0.0046(19) -0.0039(19) -0.007(2)
C33 0.012(2) 0.024(2) 0.016(2) 0.0041(17) -0.0020(17) -0.0020(17)
C34 0.017(2) 0.021(2) 0.019(2) 0.0062(17) -0.0041(17) -0.0065(18)
Br35 0.0344(5) 0.0501(6) 0.0360(4) 0.0010(3) -0.0135(3) -0.0275(4)
C36 0.013(2) 0.022(2) 0.019(2) 0.0047(17) -0.0029(17) -0.0022(17)
O37 0.0182(16) 0.0271(17) 0.0174(16) 0.0062(13) -0.0036(13) -0.0097(14)
O38 0.0179(17) 0.037(2) 0.0211(17) -0.0017(15) 0.0006(13) -0.0132(15)
C39 0.049(4) 0.054(4) 0.045(4) -0.008(3) -0.009(3) -0.002(3)
C40 0.057(4) 0.050(3) 0.068(4) -0.007(3) 0.013(3) -0.024(3)
C41 0.073(4) 0.066(4) 0.073(4) -0.019(3) 0.008(3) -0.027(3)
C42 0.102(5) 0.072(4) 0.079(4) -0.012(4) -0.004(4) -0.041(4)
C43 0.100(5) 0.075(4) 0.085(5) -0.007(4) -0.025(4) -0.025(4)
C44 0.083(5) 0.068(4) 0.081(4) -0.020(3) -0.022(4) -0.011(3)
N45 0.079(2) 0.080(2) 0.079(2) -0.0093(10) -0.0102(10) -0.0268(12)
O46 0.116(3) 0.114(3) 0.112(3) -0.0223(19) -0.0165(19) -0.034(2)
O47 0.095(3) 0.107(3) 0.095(3) -0.0084(19) -0.0151(19) -0.0291(19)

loop_
_atom_type_symbol
_atom_type_description
_atom_type_scat_dispersion_real
_atom_type_scat_dispersion_imag
_atom_type_scat_source
O O 0.0106 0.0060 'International Tables Vol C Tables 4.2.6.8 and 6.1.1.4'
Br Br -0.2901 2.4595 'International Tables Vol C Tables 4.2.6.8 and 6.1.1.4'
I I -0.4742 1.8119 'International Tables Vol C Tables 4.2.6.8 and 6.1.1.4'
Sn Sn -0.6537 1.4246 'International Tables Vol C Tables 4.2.6.8 and 6.1.1.4'
C C 0.0033 0.0016 'International Tables Vol C Tables 4.2.6.8 and 6.1.1.4'
H H 0.0000 0.0000 'International Tables Vol C Tables 4.2.6.8 and 6.1.1.4'
N N 0.0061 0.0033 'International Tables Vol C Tables 4.2.6.8 and 6.1.1.4'

loop_
_geom_angle_atom_site_label_1
_geom_angle_atom_site_label_2
_geom_angle_atom_site_label_3
_geom_angle
_geom_angle_site_symmetry_1
_geom_angle_site_symmetry_3
O26 Sn O26 180.0 . 2_666
O26 Sn N12 94.63(15) . .
O26 Sn N12 85.37(15) 2_666 .
O26 Sn N12 85.37(15) . 2_666
O26 Sn N12 94.63(15) 2_666 2_666
N12 Sn N12 180.00(11) . 2_666
O26 Sn N11 93.92(15) . 2_666
O26 Sn N11 86.08(15) 2_666 2_666
N12 Sn N11 90.27(14) . 2_666
N12 Sn N11 89.73(14) 2_666 2_666
O26 Sn N11 86.08(15) . .
O26 Sn N11 93.92(15) 2_666 .
N12 Sn N11 89.73(14) . .
N12 Sn N11 90.27(14) 2_666 .
N11 Sn N11 180.0 2_666 .
C10 C1 C2 126.3(4) 2_666 .
C10 C1 C13 116.9(4) 2_666 .
C2 C1 C13 116.8(4) . .
N11 C2 C1 126.2(4) . .
N11 C2 C3 108.6(4) . .
C1 C2 C3 125.2(4) . .
C4 C3 C2 107.3(4) . .
C4 C3 H3 126.3 . .
C2 C3 H3 126.3 . .
C3 C4 C5 107.4(4) . .
C3 C4 H4 126.3 . .
C5 C4 H4 126.3 . .
N11 C5 C6 126.0(4) . .
N11 C5 C4 107.9(4) . .
C6 C5 C4 126.0(4) . .
C5 C6 C7 126.5(4) . .
C5 C6 C19 117.0(4) . .
C7 C6 C19 116.4(4) . .
N12 C7 C6 125.7(4) . .
N12 C7 C8 108.0(4) . .
C6 C7 C8 126.2(4) . .
C9 C8 C7 107.7(4) . .
C9 C8 H8 126.1 . .
C7 C8 H8 126.1 . .
C8 C9 C10 107.9(4) . .
C8 C9 H9 126.1 . .
C10 C9 H9 126.1 . .
N12 C10 C1 126.5(4) . 2_666
N12 C10 C9 107.8(4) . .
C1 C10 C9 125.8(4) 2_666 .
C2 N11 C5 108.7(4) . .
C2 N11 Sn 125.4(3) . .
C5 N11 Sn 125.8(3) . .
C7 N12 C10 108.6(4) . .
C7 N12 Sn 126.1(3) . .
C10 N12 Sn 125.2(3) . .
C14 C13 C18 118.5(4) . .
C14 C13 C1 122.0(4) . .
C18 C13 C1 119.6(4) . .
C15 C14 C13 118.9(4) . .
C15 C14 H14 120.5 . .
C13 C14 H14 120.5 . .
N16 C15 C14 122.7(4) . .
N16 C15 H15 118.6 . .
C14 C15 H15 118.6 . .
C15 N16 C17 118.1(4) . .
N16 C17 C18 122.7(5) . .
N16 C17 H17 118.7 . .
C18 C17 H17 118.7 . .
C17 C18 C13 119.1(4) . .
C17 C18 H18 120.5 . .
C13 C18 H18 120.5 . .
C24 C19 C20 118.8(4) . .
C24 C19 C6 120.0(4) . .
C20 C19 C6 121.2(4) . .
C19 C20 C21 119.9(5) . .
C19 C20 H20 120.1 . .
C21 C20 H20 120.1 . .
C22 C21 C20 119.7(5) . .
C22 C21 H21 120.2 . .
C20 C21 H21 120.2 . .
C23 C22 C21 121.3(5) . .
C23 C22 I25 118.1(4) . .
C21 C22 I25 120.6(4) . .
C22 C23 C24 119.4(5) . .
C22 C23 H23 120.3 . .
C24 C23 H23 120.3 . .
C23 C24 C19 120.9(5) . .
C23 C24 H24 119.5 . .
C19 C24 H24 119.5 . .
C28 O26 Sn 130.9(3) . .
O27 C28 O26 126.1(5) . .
O27 C28 C29 121.5(5) . .
O26 C28 C29 112.4(4) . .
C30 C29 C34 119.4(4) . .
C30 C29 C28 119.7(4) . .
C34 C29 C28 120.9(5) . .
C29 C30 C31 119.3(5) . .
C29 C30 H30 120.4 . .
C31 C30 H30 120.4 . .
C30 C31 C32 122.0(5) . .
C30 C31 Br35 118.1(4) . .
C32 C31 Br35 119.9(4) . .
C30 C31 Br' 123.7(4) . .
C32 C31 Br' 111.0(4) . .
Br35 C31 Br' 20.8(2) . .
C31 C32 C33 119.0(5) . .
C31 C32 H32 120.5 . .
C33 C32 H32 120.5 . .
C32 C33 C34 119.5(4) . .
C32 C33 C36 122.5(4) . .
C34 C33 C36 118.1(4) . .
C29 C34 C33 120.9(5) . .
C29 C34 H34 119.6 . .
C33 C34 H34 119.6 . .
Br' Br35 C31 102.8(5) . .
Br35 Br' C31 56.3(4) . .
O37 C36 O38 124.5(4) . .
O37 C36 C33 121.9(4) . .
O38 C36 C33 113.6(4) . .
C36 O38 H38 109.5 . .
C40 C39 C44 121.6(8) . .
C40 C39 N45 118.4(8) . .
C44 C39 N45 119.2(8) . .
C39 C40 C41 118.5(9) . .
C39 C40 H40 120.8 . .
C41 C40 H40 120.8 . .
C42 C41 C40 119.3(9) . .
C42 C41 H41 120.3 . .
C40 C41 H41 120.3 . .
C43 C42 C41 120.6(10) . .
C43 C42 H42 119.7 . .
C41 C42 H42 119.7 . .
C44 C43 C42 117.7(11) . .
C44 C43 H43 121.1 . .
C42 C43 H43 121.1 . .
C39 C44 C43 121.9(10) . .
C39 C44 H44 119.1 . .
C43 C44 H44 119.1 . .
O46 N45 O47 120.3(9) . .
O46 N45 C39 121.1(9) . .
O47 N45 C39 118.5(8) . .

loop_
_geom_bond_atom_site_label_1
_geom_bond_atom_site_label_2
_geom_bond_distance
_geom_bond_site_symmetry_2
Sn O26 2.055(3) .
Sn O26 2.055(3) 2_666
Sn N12 2.083(4) .
Sn N12 2.083(4) 2_666
Sn N11 2.094(4) 2_666
Sn N11 2.094(4) .
C1 C10 1.402(6) 2_666
C1 C2 1.407(6) .
C1 C13 1.494(6) .
C2 N11 1.365(6) .
C2 C3 1.436(6) .
C3 C4 1.364(7) .
C3 H3 0.9500 .
C4 C5 1.445(6) .
C4 H4 0.9500 .
C5 N11 1.371(6) .
C5 C6 1.402(6) .
C6 C7 1.408(6) .
C6 C19 1.495(6) .
C7 N12 1.375(5) .
C7 C8 1.440(6) .
C8 C9 1.354(6) .
C8 H8 0.9500 .
C9 C10 1.442(6) .
C9 H9 0.9500 .
C10 N12 1.376(6) .
C10 C1 1.402(6) 2_666
C13 C14 1.385(6) .
C13 C18 1.389(7) .
C14 C15 1.383(6) .
C14 H14 0.9500 .
C15 N16 1.336(6) .
C15 H15 0.9500 .
N16 C17 1.344(6) .
C17 C18 1.375(7) .
C17 H17 0.9500 .
C18 H18 0.9500 .
C19 C24 1.388(7) .
C19 C20 1.389(7) .
C20 C21 1.398(7) .
C20 H20 0.9500 .
C21 C22 1.373(8) .
C21 H21 0.9500 .
C22 C23 1.359(8) .
C22 I25 2.103(5) .
C23 C24 1.389(7) .
C23 H23 0.9500 .
C24 H24 0.9500 .
O26 C28 1.298(6) .
O27 C28 1.226(6) .
C28 C29 1.498(7) .
C29 C30 1.381(8) .
C29 C34 1.392(7) .
C30 C31 1.383(8) .
C30 H30 0.9500 .
C31 C32 1.382(7) .
C31 Br35 1.877(5) .
C31 Br' 2.199(9) .
C32 C33 1.386(7) .
C32 H32 0.9500 .
C33 C34 1.394(6) .
C33 C36 1.499(6) .
C34 H34 0.9500 .
Br35 Br' 0.803(8) .
C36 O37 1.216(6) .
C36 O38 1.315(6) .
O38 H38 0.8400 .
C39 C40 1.323(10) .
C39 C44 1.339(12) .
C39 N45 1.439(11) .
C40 C41 1.375(12) .
C40 H40 0.9500 .
C41 C42 1.384(15) .
C41 H41 0.9500 .
C42 C43 1.353(14) .
C42 H42 0.9500 .
C43 C44 1.345(14) .
C43 H43 0.9500 .
C44 H44 0.9500 .
N45 O46 1.223(11) .
N45 O47 1.264(11) .

loop_
_geom_hbond_atom_site_label_D
_geom_hbond_atom_site_label_H
_geom_hbond_atom_site_label_A
_geom_hbond_distance_DH
_geom_hbond_distance_HA
_geom_hbond_distance_DA
_geom_hbond_angle_DHA
_geom_hbond_site_symmetry_A
O38 H38 N16 0.84 1.75 2.592(5) 178 2_567

loop_
_platon_squeeze_void_nr
_platon_squeeze_void_average_x
_platon_squeeze_void_average_y
_platon_squeeze_void_average_z
_platon_squeeze_void_volume
_platon_squeeze_void_count_electrons
_platon_squeeze_void_content
1 0.500 0.000 0.500 212 82 ' '
